data_7714704
loop_
_publ_author_name
'Lundberg, Daniel'
'Lindqvist-Reis, Patric'
'&#x141;yczko, Krzysztof'
'Eriksson, Lars'
'Persson, Ingmar'

_publ_section_title
;
 Coordination chemistry effects of the space-demanding solvent molecule
 <i>N</i>,<i>N</i>'-dimethylpropyleneurea.
;
_journal_issue 4
_journal_name_full 'Dalton transactions (Cambridge, England : 2003)'
_journal_page_first 1817
_journal_page_last 1832
_journal_paper_doi 10.1039/d3dt03193d
_journal_volume 53
_journal_year 2024
_chemical_formula_moiety 'C36 H72 Ca N12 O6, 2(I)'
_chemical_formula_sum 'C36 H72 Ca I2 N12 O6'
_chemical_formula_weight 1062.93
_space_group_crystal_system trigonal
_space_group_IT_number 147
_space_group_name_Hall '-P 3'
_space_group_name_H-M_alt 'P -3'
_atom_sites_solution_hydrogens geom
_atom_sites_solution_primary direct
_atom_sites_solution_secondary difmap
_audit_creation_method SHELXL-2018/3
_audit_update_record
;
2022-09-08 deposited with the CCDC.	2023-12-13 downloaded from the CCDC.
;
_cell_angle_alpha 90
_cell_angle_beta 90
_cell_angle_gamma 120
_cell_formula_units_Z 1
_cell_length_a 12.9549(18)
_cell_length_b 12.9549(18)
_cell_length_c 8.5602(12)
_cell_measurement_reflns_used 2024
_cell_measurement_temperature 296(2)
_cell_measurement_theta_max 21.5
_cell_measurement_theta_min 3.70
_cell_volume 1244.2(3)
_computing_cell_refinement 'APEX3 (Bruker, 2020)'
_computing_data_collection 'APEX3 (Bruker, 2020)'
_computing_data_reduction 'APEX3 (Bruker, 2020)'
_computing_structure_refinement 'SHELXL-2018/3 (Sheldrick, 2018)'
_computing_structure_solution 'SHELXT 2018/2 (Sheldrick, 2018)'
_diffrn_ambient_temperature 296(2)
_diffrn_detector_area_resol_mean 0.1
_diffrn_measured_fraction_theta_full 0.998
_diffrn_measured_fraction_theta_max 0.998
_diffrn_measurement_device_type 'Bruker D8 VENTURE'
_diffrn_measurement_method '\w scans and \f scans'
_diffrn_radiation_type MoK\a
_diffrn_radiation_wavelength 0.71073
_diffrn_reflns_av_R_equivalents 0.0164
_diffrn_reflns_av_unetI/netI 0.0097
_diffrn_reflns_Laue_measured_fraction_full 0.998
_diffrn_reflns_Laue_measured_fraction_max 0.998
_diffrn_reflns_limit_h_max 14
_diffrn_reflns_limit_h_min -14
_diffrn_reflns_limit_k_max 14
_diffrn_reflns_limit_k_min -14
_diffrn_reflns_limit_l_max 9
_diffrn_reflns_limit_l_min -9
_diffrn_reflns_number 7894
_diffrn_reflns_point_group_measured_fraction_full 0.998
_diffrn_reflns_point_group_measured_fraction_max 0.998
_diffrn_reflns_theta_full 23.536
_diffrn_reflns_theta_max 23.536
_diffrn_reflns_theta_min 2.993
_diffrn_source 'Incotec 1MyS'
_exptl_absorpt_coefficient_mu 1.418
_exptl_absorpt_correction_T_max 1.0
_exptl_absorpt_correction_T_min 0.45
_exptl_absorpt_correction_type multi-scan
_exptl_absorpt_process_details
;
 SADABS 2016/2: Krause, L., Herbst-Irmer, R., Sheldrick G.M. & Stalke D.,
 J. Appl. Cryst. 48 (2015) 3-10
;
_exptl_crystal_colour colourless
_exptl_crystal_density_diffrn 1.419
_exptl_crystal_description block
_exptl_crystal_F_000 546
_exptl_crystal_size_max 0.15
_exptl_crystal_size_mid 0.12
_exptl_crystal_size_min 0.10
_refine_diff_density_max 0.714
_refine_diff_density_min -0.557
_refine_diff_density_rms 0.055
_refine_ls_extinction_coef 0.0043(17)
_refine_ls_extinction_expression Fc^*^=kFc[1+0.001xFc^2^\l^3^/sin(2\q)]^-1/4^
_refine_ls_extinction_method 'SHELXL-2018/3 (Sheldrick 2018)'
_refine_ls_goodness_of_fit_ref 1.081
_refine_ls_hydrogen_treatment constr
_refine_ls_matrix_type full
_refine_ls_number_parameters 90
_refine_ls_number_reflns 1246
_refine_ls_number_restraints 0
_refine_ls_restrained_S_all 1.081
_refine_ls_R_factor_all 0.0547
_refine_ls_R_factor_gt 0.0494
_refine_ls_shift/su_max 0.001
_refine_ls_shift/su_mean 0.000
_refine_ls_structure_factor_coef Fsqd
_refine_ls_weighting_details 'w=1/[\s^2^(Fo^2^)+(0.0545P)^2^+1.7945P] where P=(Fo^2^+2Fc^2^)/3'
_refine_ls_weighting_scheme calc
_refine_ls_wR_factor_gt 0.1299
_refine_ls_wR_factor_ref 0.1338
_reflns_Friedel_coverage 0.000
_reflns_number_gt 1100
_reflns_number_total 1246
_reflns_threshold_expression 'I > 2\s(I)'
_cod_data_source_file d3dt03193d2.cif
_cod_data_source_block Ca_dmpu6_I2
_cod_depositor_comments 'Adding full bibliography for 7714702--7714710.cif.'
_cod_original_cell_volume 1244.2(4)
_cod_database_code 7714704
_shelx_shelxl_version_number 2018/3
_shelx_space_group_comment
;
The symmetry employed for this shelxl refinement is uniquely defined
by the following loop, which should always be used as a source of
symmetry information in preference to the above space-group names.
They are only intended as comments.
;

loop_
_space_group_symop_operation_xyz
'x, y, z'
'-y, x-y, z'
'-x+y, -x, z'
'-x, -y, -z'
'y, -x+y, -z'
'x-y, x, -z'

loop_
_atom_site_label
_atom_site_type_symbol
_atom_site_fract_x
_atom_site_fract_y
_atom_site_fract_z
_atom_site_U_iso_or_equiv
_atom_site_adp_type
_atom_site_occupancy
_atom_site_site_symmetry_order
_atom_site_calc_flag
_atom_site_refinement_flags_posn
_atom_site_refinement_flags_adp
_atom_site_refinement_flags_occupancy
_atom_site_disorder_assembly
_atom_site_disorder_group
I1 I 0.666667 0.333333 0.21996(15) 0.1436(6) Uani 1 3 d S T P . .
Ca1 Ca 1.000000 0.000000 0.500000 0.0371(4) Uani 1 6 d S T P . .
O1 O 0.8337(2) -0.0562(2) 0.3443(3) 0.0534(7) Uani 1 1 d . . . . .
C1 C 0.7398(3) -0.0666(3) 0.2897(4) 0.0461(9) Uani 1 1 d . . . . .
N11 N 0.6336(3) -0.1591(3) 0.3287(4) 0.0658(10) Uani 1 1 d . . . . .
N12 N 0.7420(3) 0.0139(3) 0.1908(4) 0.0622(9) Uani 1 1 d . . . . .
C11 C 0.6286(5) -0.2484(5) 0.4347(8) 0.114(2) Uani 1 1 d . . . . .
H11A H 0.658688 -0.293851 0.383223 0.170 Uiso 1 1 calc R U . . .
H11B H 0.547523 -0.300537 0.465897 0.170 Uiso 1 1 calc R U . . .
H11C H 0.676268 -0.210162 0.525205 0.170 Uiso 1 1 calc R U . . .
C12 C 0.8549(5) 0.1130(6) 0.1410(7) 0.107(2) Uani 1 1 d . . . . .
H12A H 0.917432 0.095851 0.162890 0.160 Uiso 1 1 calc R U . . .
H12B H 0.869824 0.183669 0.196181 0.160 Uiso 1 1 calc R U . . .
H12C H 0.852292 0.125242 0.030767 0.160 Uiso 1 1 calc R U . . .
C13 C 0.5215(4) -0.1750(6) 0.2718(8) 0.103(2) Uani 1 1 d . . . . .
H13A H 0.494065 -0.231224 0.185779 0.124 Uiso 1 1 calc R U . . .
H13B H 0.462590 -0.208599 0.354541 0.124 Uiso 1 1 calc R U . . .
C14 C 0.5308(5) -0.0658(7) 0.2204(10) 0.121(2) Uani 1 1 d . . . . .
H14A H 0.532916 -0.020036 0.311249 0.145 Uiso 1 1 calc R U . . .
H14B H 0.459978 -0.083934 0.160924 0.145 Uiso 1 1 calc R U . . .
C15 C 0.6353(5) 0.0073(5) 0.1246(6) 0.0827(15) Uani 1 1 d . . . . .
H15A H 0.646683 0.087045 0.116263 0.099 Uiso 1 1 calc R U . . .
H15B H 0.622379 -0.026141 0.020272 0.099 Uiso 1 1 calc R U . . .

loop_
_atom_site_aniso_label
_atom_site_aniso_U_11
_atom_site_aniso_U_22
_atom_site_aniso_U_33
_atom_site_aniso_U_23
_atom_site_aniso_U_13
_atom_site_aniso_U_12
I1 0.0913(5) 0.0913(5) 0.2481(14) 0.000 0.000 0.0457(2)
Ca1 0.0314(5) 0.0314(5) 0.0485(9) 0.000 0.000 0.0157(3)
O1 0.0398(14) 0.0553(15) 0.0641(16) -0.0023(12) -0.0110(12) 0.0231(12)
C1 0.047(2) 0.050(2) 0.0455(19) -0.0077(16) -0.0062(16) 0.0271(17)
N11 0.0411(18) 0.066(2) 0.078(2) 0.0122(18) -0.0157(16) 0.0176(17)
N12 0.061(2) 0.062(2) 0.064(2) 0.0090(17) -0.0082(16) 0.0314(18)
C11 0.062(3) 0.085(4) 0.150(5) 0.053(4) -0.028(3) 0.005(3)
C12 0.094(4) 0.091(4) 0.107(4) 0.039(3) -0.001(3) 0.026(3)
C13 0.051(3) 0.108(4) 0.138(5) 0.020(4) -0.027(3) 0.030(3)
C14 0.070(4) 0.145(6) 0.158(6) 0.025(5) -0.021(4) 0.063(4)
C15 0.099(4) 0.089(3) 0.086(3) -0.003(3) -0.027(3) 0.066(3)

loop_
_atom_type_symbol
_atom_type_description
_atom_type_scat_dispersion_real
_atom_type_scat_dispersion_imag
_atom_type_scat_source
C C 0.0033 0.0016 'International Tables Vol C Tables 4.2.6.8 and 6.1.1.4'
H H 0.0000 0.0000 'International Tables Vol C Tables 4.2.6.8 and 6.1.1.4'
N N 0.0061 0.0033 'International Tables Vol C Tables 4.2.6.8 and 6.1.1.4'
O O 0.0106 0.0060 'International Tables Vol C Tables 4.2.6.8 and 6.1.1.4'
Ca Ca 0.2262 0.3064 'International Tables Vol C Tables 4.2.6.8 and 6.1.1.4'
I I -0.4742 1.8119 'International Tables Vol C Tables 4.2.6.8 and 6.1.1.4'

loop_
_geom_angle_atom_site_label_1
_geom_angle_atom_site_label_2
_geom_angle_atom_site_label_3
_geom_angle
_geom_angle_site_symmetry_1
_geom_angle_site_symmetry_3
_geom_angle_publ_flag
O1 Ca1 O1 90.27(9) 4_756 5_666 ?
O1 Ca1 O1 89.73(9) 4_756 2_645 ?
O1 Ca1 O1 180.0 5_666 2_645 ?
O1 Ca1 O1 90.27(9) 4_756 6_546 ?
O1 Ca1 O1 90.27(9) 5_666 6_546 ?
O1 Ca1 O1 89.73(9) 2_645 6_546 ?
O1 Ca1 O1 89.73(9) 4_756 3_765 ?
O1 Ca1 O1 89.73(9) 5_666 3_765 ?
O1 Ca1 O1 90.27(9) 2_645 3_765 ?
O1 Ca1 O1 180.00(11) 6_546 3_765 ?
O1 Ca1 O1 180.0 4_756 . ?
O1 Ca1 O1 89.72(9) 5_666 . ?
O1 Ca1 O1 90.28(9) 2_645 . ?
O1 Ca1 O1 89.72(9) 6_546 . ?
O1 Ca1 O1 90.28(9) 3_765 . ?
C1 O1 Ca1 162.4(2) . . ?
O1 C1 N12 121.1(3) . . ?
O1 C1 N11 121.0(3) . . ?
N12 C1 N11 117.9(3) . . ?
C1 N11 C13 123.6(4) . . ?
C1 N11 C11 119.2(3) . . ?
C13 N11 C11 117.2(4) . . ?
C1 N12 C12 119.9(4) . . ?
C1 N12 C15 123.6(4) . . ?
C12 N12 C15 116.5(4) . . ?
N11 C11 H11A 109.5 . . ?
N11 C11 H11B 109.5 . . ?
H11A C11 H11B 109.5 . . ?
N11 C11 H11C 109.5 . . ?
H11A C11 H11C 109.5 . . ?
H11B C11 H11C 109.5 . . ?
N12 C12 H12A 109.5 . . ?
N12 C12 H12B 109.5 . . ?
H12A C12 H12B 109.5 . . ?
N12 C12 H12C 109.5 . . ?
H12A C12 H12C 109.5 . . ?
H12B C12 H12C 109.5 . . ?
C14 C13 N11 112.4(5) . . ?
C14 C13 H13A 109.1 . . ?
N11 C13 H13A 109.1 . . ?
C14 C13 H13B 109.1 . . ?
N11 C13 H13B 109.1 . . ?
H13A C13 H13B 107.9 . . ?
C13 C14 C15 114.1(5) . . ?
C13 C14 H14A 108.7 . . ?
C15 C14 H14A 108.7 . . ?
C13 C14 H14B 108.7 . . ?
C15 C14 H14B 108.7 . . ?
H14A C14 H14B 107.6 . . ?
C14 C15 N12 111.4(4) . . ?
C14 C15 H15A 109.3 . . ?
N12 C15 H15A 109.3 . . ?
C14 C15 H15B 109.3 . . ?
N12 C15 H15B 109.3 . . ?
H15A C15 H15B 108.0 . . ?

loop_
_geom_bond_atom_site_label_1
_geom_bond_atom_site_label_2
_geom_bond_distance
_geom_bond_site_symmetry_2
_geom_bond_publ_flag
Ca1 O1 2.319(2) 4_756 ?
Ca1 O1 2.319(2) 5_666 ?
Ca1 O1 2.319(2) 2_645 ?
Ca1 O1 2.319(2) 6_546 ?
Ca1 O1 2.319(2) 3_765 ?
Ca1 O1 2.319(2) . ?
O1 C1 1.246(4) . ?
C1 N12 1.333(5) . ?
C1 N11 1.338(5) . ?
N11 C13 1.446(5) . ?
N11 C11 1.446(6) . ?
N12 C12 1.446(6) . ?
N12 C15 1.456(6) . ?
C11 H11A 0.9600 . ?
C11 H11B 0.9600 . ?
C11 H11C 0.9600 . ?
C12 H12A 0.9600 . ?
C12 H12B 0.9600 . ?
C12 H12C 0.9600 . ?
C13 C14 1.428(9) . ?
C13 H13A 0.9700 . ?
C13 H13B 0.9700 . ?
C14 C15 1.456(8) . ?
C14 H14A 0.9700 . ?
C14 H14B 0.9700 . ?
C15 H15A 0.9700 . ?
C15 H15B 0.9700 . ?
